data_4336719
loop_
_publ_author_name
'Nihal Deligonul'
'Thomas G. Gray'

_publ_section_title
;
 Azadipyrromethene Complexes of d8 Metal Centers: Rhodium(I), Iridium(I),
 Palladium(II), and Platinum(II)
;
_journal_name_full 'Inorganic Chemistry'
_journal_page_first 13048
_journal_page_last 13057
_journal_paper_doi 10.1021/ic4017239
_journal_volume 52
_journal_year 2013
_chemical_formula_moiety 'C42 H38 N3 O2 Rh'
_chemical_formula_sum 'C42 H38 N3 O2 Rh'
_chemical_formula_weight 719.66
_chemical_name_systematic
;
 ?
;
_space_group_IT_number 2
_symmetry_cell_setting triclinic
_symmetry_space_group_name_Hall '-P 1'
_symmetry_space_group_name_H-M 'P -1'
_atom_sites_solution_hydrogens geom
_atom_sites_solution_primary direct
_atom_sites_solution_secondary difmap
_audit_creation_method SHELXL-97
_cell_angle_alpha 95.3470(10)
_cell_angle_beta 95.9100(10)
_cell_angle_gamma 103.4230(10)
_cell_formula_units_Z 2
_cell_length_a 10.3363(9)
_cell_length_b 12.3670(11)
_cell_length_c 14.0491(13)
_cell_measurement_reflns_used 7335
_cell_measurement_temperature 170(2)
_cell_measurement_theta_max 26.25
_cell_measurement_theta_min 2.11
_cell_volume 1724.8(3)
_computing_cell_refinement 'Bruker SMART'
_computing_data_collection 'Bruker SMART'
_computing_data_reduction 'Bruker SAINT'
_computing_molecular_graphics 'Bruker SHELXTL'
_computing_publication_material 'Bruker SHELXTL'
_computing_structure_refinement 'SHELXL-97 (Sheldrick, 1997)'
_computing_structure_solution 'SHELXS-97 (Sheldrick, 1990)'
_diffrn_ambient_temperature 170(2)
_diffrn_measured_fraction_theta_full 0.990
_diffrn_measured_fraction_theta_max 0.990
_diffrn_measurement_device_type 'Bruker AXS APEX II CCD area detector'
_diffrn_measurement_method 'phi and omega scans'
_diffrn_radiation_monochromator graphite
_diffrn_radiation_source 'fine-focus sealed tube'
_diffrn_radiation_type MoK\a
_diffrn_radiation_wavelength 0.71073
_diffrn_reflns_av_R_equivalents 0.0344
_diffrn_reflns_av_sigmaI/netI 0.0479
_diffrn_reflns_limit_h_max 12
_diffrn_reflns_limit_h_min -12
_diffrn_reflns_limit_k_max 15
_diffrn_reflns_limit_k_min -15
_diffrn_reflns_limit_l_max 17
_diffrn_reflns_limit_l_min -17
_diffrn_reflns_number 18565
_diffrn_reflns_theta_full 26.37
_diffrn_reflns_theta_max 26.37
_diffrn_reflns_theta_min 1.71
_diffrn_standards_decay_% none
_diffrn_standards_number 0
_exptl_absorpt_coefficient_mu 0.536
_exptl_absorpt_correction_T_max 0.9747
_exptl_absorpt_correction_T_min 0.8618
_exptl_absorpt_correction_type multi-scan
_exptl_absorpt_process_details 'AXScale in APEX 2 (Bruker 2004)'
_exptl_crystal_colour red
_exptl_crystal_density_diffrn 1.386
_exptl_crystal_description Irregular
_exptl_crystal_F_000 744
_exptl_crystal_size_max 0.29
_exptl_crystal_size_mid 0.23
_exptl_crystal_size_min 0.05
_refine_diff_density_max 0.708
_refine_diff_density_min -1.374
_refine_diff_density_rms 0.104
_refine_ls_extinction_method none
_refine_ls_goodness_of_fit_ref 1.122
_refine_ls_hydrogen_treatment constr
_refine_ls_matrix_type full
_refine_ls_number_parameters 435
_refine_ls_number_reflns 6983
_refine_ls_number_restraints 0
_refine_ls_restrained_S_all 1.122
_refine_ls_R_factor_all 0.0577
_refine_ls_R_factor_gt 0.0486
_refine_ls_shift/su_max 0.041
_refine_ls_shift/su_mean 0.003
_refine_ls_structure_factor_coef Fsqd
_refine_ls_weighting_details 'calc w=1/[\s^2^(Fo^2^)+(0.0201P)^2^+4.2022P] where P=(Fo^2^+2Fc^2^)/3'
_refine_ls_weighting_scheme calc
_refine_ls_wR_factor_gt 0.1008
_refine_ls_wR_factor_ref 0.1047
_reflns_number_gt 5855
_reflns_number_total 6983
_reflns_threshold_expression >2sigma(I)
_cod_data_source_file ic4017239_si_002_04.cif
_cod_data_source_block nd091009_0m
_cod_database_code 4336719

loop_
_symmetry_equiv_pos_as_xyz
'x, y, z'
'-x, -y, -z'

loop_
_atom_site_label
_atom_site_type_symbol
_atom_site_fract_x
_atom_site_fract_y
_atom_site_fract_z
_atom_site_U_iso_or_equiv
_atom_site_adp_type
_atom_site_occupancy
_atom_site_symmetry_multiplicity
_atom_site_calc_flag
_atom_site_refinement_flags
Rh1 Rh 0.59514(3) 0.27163(3) 0.40989(2) 0.02437(9) Uani 1 1 d .
N1 N 0.4996(3) 0.1907(3) 0.5171(2) 0.0249(7) Uani 1 1 d .
N3 N 0.7656(3) 0.2619(3) 0.4971(2) 0.0253(7) Uani 1 1 d .
N2 N 0.6685(3) 0.3081(2) 0.6396(2) 0.0258(7) Uani 1 1 d .
C22 C 0.9226(4) 0.2172(3) 0.3919(3) 0.0276(8) Uani 1 1 d .
C1 C 0.5449(3) 0.2474(3) 0.6091(3) 0.0255(8) Uani 1 1 d .
C5 C 0.2991(4) 0.0473(3) 0.4411(3) 0.0263(8) Uani 1 1 d .
C29 C 0.9568(4) 0.4273(3) 0.7230(3) 0.0295(8) Uani 1 1 d .
C10 C 0.3589(4) 0.0001(3) 0.3693(3) 0.0290(8) Uani 1 1 d .
H10 H 0.4540 0.0180 0.3738 0.035 Uiso 1 1 calc R
C4 C 0.3767(3) 0.1272(3) 0.5201(3) 0.0249(8) Uani 1 1 d .
C2 C 0.4410(4) 0.2221(3) 0.6693(3) 0.0265(8) Uani 1 1 d .
C3 C 0.3372(4) 0.1462(3) 0.6125(3) 0.0279(8) Uani 1 1 d .
H3 H 0.2534 0.1122 0.6319 0.033 Uiso 1 1 calc R
C18 C 0.7701(4) 0.3136(3) 0.5897(3) 0.0258(8) Uani 1 1 d .
C20 C 0.9818(4) 0.3310(3) 0.5601(3) 0.0312(9) Uani 1 1 d .
H20 H 1.0769 0.3479 0.5653 0.037 Uiso 1 1 calc R
C12 C 0.4410(4) 0.2653(3) 0.7697(3) 0.0300(8) Uani 1 1 d .
C6 C 0.1598(4) 0.0155(3) 0.4342(3) 0.0306(9) Uani 1 1 d .
H6 H 0.1159 0.0448 0.4830 0.037 Uiso 1 1 calc R
C21 C 0.8921(3) 0.2693(3) 0.4802(3) 0.0259(8) Uani 1 1 d .
C27 C 1.0430(4) 0.2551(3) 0.3569(3) 0.0312(9) Uani 1 1 d .
H27 H 1.1094 0.3148 0.3935 0.037 Uiso 1 1 calc R
C25 C 0.9734(4) 0.1211(3) 0.2168(3) 0.0321(9) Uani 1 1 d .
C7 C 0.0852(4) -0.0570(3) 0.3585(3) 0.0330(9) Uani 1 1 d .
H7 H -0.0096 -0.0788 0.3559 0.040 Uiso 1 1 calc R
C8 C 0.1464(4) -0.0989(3) 0.2856(3) 0.0302(8) Uani 1 1 d .
C26 C 1.0691(4) 0.2082(3) 0.2702(3) 0.0327(9) Uani 1 1 d .
H26 H 1.1525 0.2357 0.2474 0.039 Uiso 1 1 calc R
C30 C 1.0793(4) 0.4242(4) 0.7713(3) 0.0366(10) Uani 1 1 d .
H30 H 1.1306 0.3781 0.7432 0.044 Uiso 1 1 calc R
C23 C 0.8283(4) 0.1270(3) 0.3374(3) 0.0307(9) Uani 1 1 d .
H23 H 0.7456 0.0978 0.3606 0.037 Uiso 1 1 calc R
C19 C 0.9083(4) 0.3624(3) 0.6288(3) 0.0270(8) Uani 1 1 d .
C9 C 0.2850(4) -0.0717(3) 0.2919(3) 0.0328(9) Uani 1 1 d .
H9 H 0.3284 -0.1023 0.2433 0.039 Uiso 1 1 calc R
C13 C 0.3215(4) 0.2439(4) 0.8103(3) 0.0372(10) Uani 1 1 d .
H13 H 0.2415 0.2013 0.7722 0.045 Uiso 1 1 calc R
C17 C 0.5554(4) 0.3271(4) 0.8281(3) 0.0399(10) Uani 1 1 d .
H17 H 0.6387 0.3424 0.8029 0.048 Uiso 1 1 calc R
C24 C 0.8538(4) 0.0805(3) 0.2512(3) 0.0338(9) Uani 1 1 d .
H24 H 0.7885 0.0197 0.2149 0.041 Uiso 1 1 calc R
C31 C 1.1281(5) 0.4867(4) 0.8593(3) 0.0441(11) Uani 1 1 d .
H31 H 1.2125 0.4838 0.8914 0.053 Uiso 1 1 calc R
C32 C 1.0546(5) 0.5533(4) 0.9007(3) 0.0501(12) Uani 1 1 d .
H32 H 1.0884 0.5969 0.9612 0.060 Uiso 1 1 calc R
C34 C 0.8837(4) 0.4943(3) 0.7656(3) 0.0394(10) Uani 1 1 d .
H34 H 0.7994 0.4976 0.7336 0.047 Uiso 1 1 calc R
C11 C 0.1192(5) -0.2076(4) 0.1333(3) 0.0489(12) Uani 1 1 d .
H11A H 0.1732 -0.1448 0.1060 0.073 Uiso 1 1 calc R
H11B H 0.0476 -0.2512 0.0838 0.073 Uiso 1 1 calc R
H11C H 0.1764 -0.2557 0.1555 0.073 Uiso 1 1 calc R
C33 C 0.9323(5) 0.5566(4) 0.8544(3) 0.0513(12) Uani 1 1 d .
H33 H 0.8808 0.6019 0.8833 0.062 Uiso 1 1 calc R
C16 C 0.5497(5) 0.3665(4) 0.9218(3) 0.0506(12) Uani 1 1 d .
H16 H 0.6293 0.4092 0.9605 0.061 Uiso 1 1 calc R
C14 C 0.3171(5) 0.2832(4) 0.9047(3) 0.0477(12) Uani 1 1 d .
H14 H 0.2348 0.2672 0.9313 0.057 Uiso 1 1 calc R
C15 C 0.4319(5) 0.3455(4) 0.9602(3) 0.0514(12) Uani 1 1 d .
H15 H 0.4292 0.3738 1.0251 0.062 Uiso 1 1 calc R
C28 C 1.1142(5) 0.1022(4) 0.0961(4) 0.0552(13) Uani 1 1 d .
H28A H 1.1335 0.1818 0.0875 0.083 Uiso 1 1 calc R
H28B H 1.1127 0.0576 0.0344 0.083 Uiso 1 1 calc R
H28C H 1.1839 0.0892 0.1434 0.083 Uiso 1 1 calc R
C38 C 0.6882(4) 0.3395(3) 0.2910(3) 0.0318(9) Uani 1 1 d .
H38 H 0.7702 0.3139 0.2776 0.038 Uiso 1 1 calc R
C35 C 0.4205(4) 0.2560(4) 0.3107(3) 0.0340(9) Uani 1 1 d .
H35 H 0.3446 0.1917 0.3180 0.041 Uiso 1 1 calc R
C42 C 0.4364(4) 0.3490(4) 0.3793(3) 0.0365(10) Uani 1 1 d .
H42 H 0.3695 0.3386 0.4263 0.044 Uiso 1 1 calc R
C39 C 0.7082(4) 0.4219(3) 0.3689(3) 0.0325(9) Uani 1 1 d .
H39 H 0.8027 0.4449 0.4015 0.039 Uiso 1 1 calc R
C37 C 0.5892(4) 0.3350(4) 0.2030(3) 0.0462(12) Uani 1 1 d .
H37A H 0.6239 0.3061 0.1453 0.055 Uiso 1 1 calc R
H37B H 0.5807 0.4118 0.1949 0.055 Uiso 1 1 calc R
C36 C 0.4522(5) 0.2615(4) 0.2098(3) 0.0492(12) Uani 1 1 d .
H36A H 0.3834 0.2904 0.1728 0.059 Uiso 1 1 calc R
H36B H 0.4471 0.1849 0.1796 0.059 Uiso 1 1 calc R
C40 C 0.6341(5) 0.5119(4) 0.3795(4) 0.0483(12) Uani 1 1 d .
H40A H 0.6637 0.5673 0.3347 0.058 Uiso 1 1 calc R
H40B H 0.6578 0.5511 0.4459 0.058 Uiso 1 1 calc R
C41 C 0.4833(5) 0.4686(4) 0.3592(4) 0.0473(12) Uani 1 1 d .
H41A H 0.4407 0.5167 0.3996 0.057 Uiso 1 1 calc R
H41B H 0.4539 0.4737 0.2908 0.057 Uiso 1 1 calc R
O1 O 0.0621(3) -0.1661(2) 0.2120(2) 0.0413(7) Uani 1 1 d .
O2 O 0.9878(3) 0.0704(3) 0.1296(2) 0.0439(7) Uani 1 1 d .

loop_
_atom_site_aniso_label
_atom_site_aniso_U_11
_atom_site_aniso_U_22
_atom_site_aniso_U_33
_atom_site_aniso_U_23
_atom_site_aniso_U_13
_atom_site_aniso_U_12
Rh1 0.01935(15) 0.02749(16) 0.02513(16) 0.00530(11) 0.00228(11) 0.00289(11)
N1 0.0192(15) 0.0303(17) 0.0235(16) 0.0053(13) 0.0023(12) 0.0020(13)
N3 0.0199(15) 0.0292(17) 0.0251(16) 0.0038(13) 0.0018(12) 0.0027(13)
N2 0.0235(16) 0.0249(16) 0.0277(17) 0.0044(13) 0.0017(13) 0.0036(13)
C22 0.0216(18) 0.031(2) 0.030(2) 0.0057(16) 0.0007(15) 0.0072(15)
C1 0.0207(18) 0.030(2) 0.0261(19) 0.0050(15) 0.0032(15) 0.0052(15)
C5 0.0223(18) 0.0267(19) 0.029(2) 0.0077(16) 0.0046(15) 0.0028(15)
C29 0.029(2) 0.0248(19) 0.031(2) 0.0058(16) 0.0030(16) -0.0029(16)
C10 0.0218(19) 0.031(2) 0.034(2) 0.0050(17) 0.0067(16) 0.0040(16)
C4 0.0191(17) 0.0273(19) 0.0278(19) 0.0082(15) 0.0035(15) 0.0023(15)
C2 0.0262(19) 0.029(2) 0.0246(19) 0.0061(15) 0.0040(15) 0.0061(16)
C3 0.0217(18) 0.032(2) 0.031(2) 0.0064(16) 0.0062(15) 0.0055(16)
C18 0.0225(18) 0.0264(19) 0.0273(19) 0.0059(15) 0.0034(15) 0.0026(15)
C20 0.0198(18) 0.034(2) 0.035(2) 0.0039(17) 0.0021(16) -0.0025(16)
C12 0.029(2) 0.036(2) 0.027(2) 0.0083(17) 0.0052(16) 0.0091(17)
C6 0.0238(19) 0.032(2) 0.034(2) 0.0019(17) 0.0052(16) 0.0029(16)
C21 0.0190(18) 0.029(2) 0.028(2) 0.0050(15) 0.0035(15) 0.0003(15)
C27 0.0213(19) 0.033(2) 0.035(2) 0.0028(17) 0.0001(16) 0.0000(16)
C25 0.029(2) 0.037(2) 0.031(2) -0.0018(17) 0.0047(17) 0.0112(17)
C7 0.0201(19) 0.038(2) 0.039(2) 0.0035(18) 0.0048(17) 0.0023(16)
C8 0.030(2) 0.0244(19) 0.033(2) 0.0017(16) 0.0033(17) 0.0002(16)
C26 0.024(2) 0.038(2) 0.035(2) 0.0058(18) 0.0057(16) 0.0034(17)
C30 0.027(2) 0.047(3) 0.030(2) 0.0065(19) 0.0016(17) -0.0023(18)
C23 0.0226(19) 0.029(2) 0.039(2) 0.0074(17) 0.0036(16) 0.0018(16)
C19 0.0230(19) 0.029(2) 0.0264(19) 0.0047(15) 0.0010(15) 0.0018(15)
C9 0.032(2) 0.028(2) 0.037(2) 0.0023(17) 0.0082(17) 0.0041(17)
C13 0.037(2) 0.042(2) 0.032(2) 0.0020(18) 0.0077(18) 0.0080(19)
C17 0.034(2) 0.056(3) 0.028(2) 0.0036(19) 0.0033(18) 0.008(2)
C24 0.025(2) 0.031(2) 0.042(2) -0.0003(18) 0.0025(17) 0.0029(16)
C31 0.038(2) 0.053(3) 0.031(2) 0.008(2) -0.0057(19) -0.007(2)
C32 0.062(3) 0.041(3) 0.035(3) -0.001(2) -0.002(2) -0.005(2)
C34 0.043(3) 0.036(2) 0.035(2) 0.0016(19) -0.0001(19) 0.0057(19)
C11 0.053(3) 0.048(3) 0.038(3) -0.005(2) 0.006(2) -0.001(2)
C33 0.071(3) 0.040(3) 0.041(3) -0.004(2) 0.003(2) 0.013(2)
C16 0.045(3) 0.073(3) 0.028(2) -0.001(2) -0.004(2) 0.010(2)
C14 0.050(3) 0.059(3) 0.038(3) 0.007(2) 0.020(2) 0.015(2)
C15 0.061(3) 0.066(3) 0.029(2) 0.001(2) 0.009(2) 0.018(3)
C28 0.045(3) 0.067(3) 0.050(3) -0.008(3) 0.020(2) 0.007(2)
C38 0.028(2) 0.038(2) 0.031(2) 0.0117(17) 0.0089(17) 0.0050(17)
C35 0.0185(19) 0.041(2) 0.038(2) 0.0149(19) -0.0066(16) -0.0011(17)
C42 0.024(2) 0.043(2) 0.047(3) 0.014(2) 0.0101(18) 0.0115(18)
C39 0.026(2) 0.034(2) 0.036(2) 0.0068(18) 0.0053(17) 0.0007(17)
C37 0.041(3) 0.064(3) 0.029(2) 0.015(2) 0.0029(19) 0.000(2)
C36 0.042(3) 0.063(3) 0.033(2) 0.014(2) -0.006(2) -0.005(2)
C40 0.050(3) 0.031(2) 0.066(3) 0.011(2) 0.020(2) 0.008(2)
C41 0.044(3) 0.042(3) 0.065(3) 0.020(2) 0.015(2) 0.020(2)
O1 0.0365(16) 0.0412(17) 0.0377(17) -0.0070(13) -0.0013(13) -0.0002(13)
O2 0.0365(17) 0.0518(19) 0.0387(17) -0.0091(14) 0.0093(13) 0.0049(14)

loop_
_atom_type_symbol
_atom_type_description
_atom_type_scat_dispersion_real
_atom_type_scat_dispersion_imag
_atom_type_scat_source
C C 0.0033 0.0016 'International Tables Vol C Tables 4.2.6.8 and 6.1.1.4'
H H 0.0000 0.0000 'International Tables Vol C Tables 4.2.6.8 and 6.1.1.4'
N N 0.0061 0.0033 'International Tables Vol C Tables 4.2.6.8 and 6.1.1.4'
O O 0.0106 0.0060 'International Tables Vol C Tables 4.2.6.8 and 6.1.1.4'
Rh Rh -1.1178 0.9187 'International Tables Vol C Tables 4.2.6.8 and 6.1.1.4'

loop_
_geom_angle_atom_site_label_1
_geom_angle_atom_site_label_2
_geom_angle_atom_site_label_3
_geom_angle
N3 Rh1 N1 82.19(11)
N3 Rh1 C42 150.25(15)
N1 Rh1 C42 91.42(14)
N3 Rh1 C39 88.17(14)
N1 Rh1 C39 147.60(14)
C42 Rh1 C39 81.80(16)
N3 Rh1 C35 170.98(15)
N1 Rh1 C35 97.11(13)
C42 Rh1 C35 38.54(16)
C39 Rh1 C35 96.95(15)
N3 Rh1 C38 99.03(13)
N1 Rh1 C38 174.46(14)
C42 Rh1 C38 90.12(16)
C39 Rh1 C38 37.94(15)
C35 Rh1 C38 80.83(15)
C4 N1 C1 106.9(3)
C4 N1 Rh1 134.1(2)
C1 N1 Rh1 112.9(2)
C21 N3 C18 107.4(3)
C21 N3 Rh1 132.3(2)
C18 N3 Rh1 111.1(2)
C18 N2 C1 124.2(3)
C27 C22 C23 117.7(4)
C27 C22 C21 121.9(3)
C23 C22 C21 120.4(3)
N2 C1 N1 125.8(3)
N2 C1 C2 124.5(3)
N1 C1 C2 109.5(3)
C10 C5 C6 117.3(3)
C10 C5 C4 122.1(3)
C6 C5 C4 120.6(3)
C30 C29 C34 118.3(4)
C30 C29 C19 120.3(4)
C34 C29 C19 121.4(4)
C9 C10 C5 122.1(4)
C9 C10 H10 119.0
C5 C10 H10 119.0
N1 C4 C3 110.1(3)
N1 C4 C5 124.3(3)
C3 C4 C5 125.5(3)
C3 C2 C1 105.2(3)
C3 C2 C12 125.9(3)
C1 C2 C12 128.9(3)
C2 C3 C4 108.2(3)
C2 C3 H3 125.9
C4 C3 H3 125.9
N2 C18 N3 126.4(3)
N2 C18 C19 124.2(3)
N3 C18 C19 108.9(3)
C19 C20 C21 108.4(3)
C19 C20 H20 125.8
C21 C20 H20 125.8
C17 C12 C13 117.4(4)
C17 C12 C2 123.1(4)
C13 C12 C2 119.5(4)
C7 C6 C5 121.2(4)
C7 C6 H6 119.4
C5 C6 H6 119.4
N3 C21 C20 109.9(3)
N3 C21 C22 121.5(3)
C20 C21 C22 128.6(3)
C26 C27 C22 121.6(4)
C26 C27 H27 119.2
C22 C27 H27 119.2
O2 C25 C24 115.8(3)
O2 C25 C26 124.4(4)
C24 C25 C26 119.8(4)
C6 C7 C8 120.5(4)
C6 C7 H7 119.7
C8 C7 H7 119.7
O1 C8 C7 115.4(3)
O1 C8 C9 124.9(4)
C7 C8 C9 119.6(4)
C25 C26 C27 119.6(4)
C25 C26 H26 120.2
C27 C26 H26 120.2
C31 C30 C29 121.2(4)
C31 C30 H30 119.4
C29 C30 H30 119.4
C24 C23 C22 120.8(4)
C24 C23 H23 119.6
C22 C23 H23 119.6
C20 C19 C18 105.1(3)
C20 C19 C29 128.3(3)
C18 C19 C29 126.5(3)
C10 C9 C8 119.1(4)
C10 C9 H9 120.4
C8 C9 H9 120.4
C14 C13 C12 121.3(4)
C14 C13 H13 119.3
C12 C13 H13 119.3
C16 C17 C12 120.8(4)
C16 C17 H17 119.6
C12 C17 H17 119.6
C23 C24 C25 120.5(4)
C23 C24 H24 119.8
C25 C24 H24 119.8
C32 C31 C30 119.9(4)
C32 C31 H31 120.0
C30 C31 H31 120.0
C31 C32 C33 119.8(4)
C31 C32 H32 120.1
C33 C32 H32 120.1
C33 C34 C29 120.6(4)
C33 C34 H34 119.7
C29 C34 H34 119.7
O1 C11 H11A 109.5
O1 C11 H11B 109.5
H11A C11 H11B 109.5
O1 C11 H11C 109.5
H11A C11 H11C 109.5
H11B C11 H11C 109.5
C32 C33 C34 120.2(5)
C32 C33 H33 119.9
C34 C33 H33 119.9
C15 C16 C17 121.1(4)
C15 C16 H16 119.5
C17 C16 H16 119.5
C13 C14 C15 119.8(4)
C13 C14 H14 120.1
C15 C14 H14 120.1
C16 C15 C14 119.6(4)
C16 C15 H15 120.2
C14 C15 H15 120.2
O2 C28 H28A 109.5
O2 C28 H28B 109.5
H28A C28 H28B 109.5
O2 C28 H28C 109.5
H28A C28 H28C 109.5
H28B C28 H28C 109.5
C39 C38 C37 122.0(4)
C39 C38 Rh1 69.6(2)
C37 C38 Rh1 113.2(3)
C39 C38 H38 114.7
C37 C38 H38 114.7
Rh1 C38 H38 114.7
C42 C35 C36 124.7(4)
C42 C35 Rh1 70.2(2)
C36 C35 Rh1 111.9(3)
C42 C35 H35 114.0
C36 C35 H35 114.0
Rh1 C35 H35 114.0
C35 C42 C41 124.0(4)
C35 C42 Rh1 71.3(2)
C41 C42 Rh1 113.2(3)
C35 C42 H42 113.7
C41 C42 H42 113.7
Rh1 C42 H42 113.7
C38 C39 C40 126.1(4)
C38 C39 Rh1 72.5(2)
C40 C39 Rh1 110.1(3)
C38 C39 H39 113.5
C40 C39 H39 113.5
Rh1 C39 H39 113.5
C38 C37 C36 112.5(3)
C38 C37 H37A 109.1
C36 C37 H37A 109.1
C38 C37 H37B 109.1
C36 C37 H37B 109.1
H37A C37 H37B 107.8
C35 C36 C37 113.5(4)
C35 C36 H36A 108.9
C37 C36 H36A 108.9
C35 C36 H36B 108.9
C37 C36 H36B 108.9
H36A C36 H36B 107.7
C39 C40 C41 113.5(4)
C39 C40 H40A 108.9
C41 C40 H40A 108.9
C39 C40 H40B 108.9
C41 C40 H40B 108.9
H40A C40 H40B 107.7
C42 C41 C40 112.6(4)
C42 C41 H41A 109.1
C40 C41 H41A 109.1
C42 C41 H41B 109.1
C40 C41 H41B 109.1
H41A C41 H41B 107.8
C8 O1 C11 117.8(3)
C25 O2 C28 117.5(3)

loop_
_geom_bond_atom_site_label_1
_geom_bond_atom_site_label_2
_geom_bond_distance
Rh1 N3 2.074(3)
Rh1 N1 2.091(3)
Rh1 C42 2.109(4)
Rh1 C39 2.117(4)
Rh1 C35 2.123(4)
Rh1 C38 2.153(4)
N1 C4 1.336(4)
N1 C1 1.391(5)
N3 C21 1.336(4)
N3 C18 1.386(5)
N2 C18 1.314(5)
N2 C1 1.328(4)
C22 C27 1.382(5)
C22 C23 1.400(5)
C22 C21 1.442(5)
C1 C2 1.431(5)
C5 C10 1.389(5)
C5 C6 1.392(5)
C5 C4 1.448(5)
C29 C30 1.384(5)
C29 C34 1.381(6)
C29 C19 1.458(5)
C10 C9 1.375(5)
C10 H10 0.9500
C4 C3 1.415(5)
C2 C3 1.373(5)
C2 C12 1.462(5)
C3 H3 0.9500
C18 C19 1.443(5)
C20 C19 1.369(5)
C20 C21 1.414(5)
C20 H20 0.9500
C12 C17 1.385(6)
C12 C13 1.393(5)
C6 C7 1.364(5)
C6 H6 0.9500
C27 C26 1.378(5)
C27 H27 0.9500
C25 O2 1.361(5)
C25 C24 1.377(5)
C25 C26 1.380(5)
C7 C8 1.380(5)
C7 H7 0.9500
C8 O1 1.355(4)
C8 C9 1.385(5)
C26 H26 0.9500
C30 C31 1.376(6)
C30 H30 0.9500
C23 C24 1.370(5)
C23 H23 0.9500
C9 H9 0.9500
C13 C14 1.378(6)
C13 H13 0.9500
C17 C16 1.373(6)
C17 H17 0.9500
C24 H24 0.9500
C31 C32 1.373(7)
C31 H31 0.9500
C32 C33 1.373(7)
C32 H32 0.9500
C34 C33 1.384(6)
C34 H34 0.9500
C11 O1 1.415(5)
C11 H11A 0.9800
C11 H11B 0.9800
C11 H11C 0.9800
C33 H33 0.9500
C16 C15 1.363(7)
C16 H16 0.9500
C14 C15 1.372(7)
C14 H14 0.9500
C15 H15 0.9500
C28 O2 1.416(5)
C28 H28A 0.9800
C28 H28B 0.9800
C28 H28C 0.9800
C38 C39 1.388(5)
C38 C37 1.510(6)
C38 H38 1.0000
C35 C42 1.397(6)
C35 C36 1.491(6)
C35 H35 1.0000
C42 C41 1.509(6)
C42 H42 1.0000
C39 C40 1.495(6)
C39 H39 1.0000
C37 C36 1.512(6)
C37 H37A 0.9900
C37 H37B 0.9900
C36 H36A 0.9900
C36 H36B 0.9900
C40 C41 1.513(6)
C40 H40A 0.9900
C40 H40B 0.9900
C41 H41A 0.9900
C41 H41B 0.9900

loop_
_platon_squeeze_void_nr
_platon_squeeze_void_average_x
_platon_squeeze_void_average_y
_platon_squeeze_void_average_z
_platon_squeeze_void_volume
_platon_squeeze_void_count_electrons
_platon_squeeze_void_content
1 0.500 1.000 1.000 179 33 ' '
